data_1550209
loop_
_publ_author_name
'Li, Tianyang'
'Dunlap-Shohl, Wiley'
'Reinheimer, Eric W.'
'LeMagueres, Pierre'
'Mitzi, David B.'

_publ_section_title
;
 Melting Temperature Suppression of Layered Hybrid Lead Halide Perovskites
 via Organic Ammonium Cation Branching
;
_journal_name_full 'Chemical Science'
_journal_paper_doi 10.1039/C8SC03863E
_journal_year 2019
_chemical_formula_moiety '0.5(I8 Pb2), 2(C7 H18 N)'
_chemical_formula_sum 'C14 H36 I4 N2 Pb'
_chemical_formula_weight 947.24
_space_group_crystal_system monoclinic
_space_group_IT_number 14
_space_group_name_Hall '-P 2ybc'
_space_group_name_H-M_alt 'P 1 21/c 1'
_symmetry_space_group_name_Hall '-P 2ybc'
_symmetry_space_group_name_H-M 'P 1 21/c 1'
_atom_sites_solution_hydrogens geom
_atom_sites_solution_primary direct
_audit_creation_date 2018-08-20
_audit_creation_method
;
Olex2 1.2
(compiled 2018.05.29 svn.r3508 for OlexSys, GUI svn.r5506)
;
_audit_update_record
;
2018-08-24 deposited with the CCDC.
2018-11-09 downloaded from the CCDC.
;
_cell_angle_alpha 90
_cell_angle_beta 103.2228(10)
_cell_angle_gamma 90
_cell_formula_units_Z 2
_cell_length_a 17.4586(5)
_cell_length_b 9.2513(3)
_cell_length_c 8.5864(3)
_cell_measurement_reflns_used 9895
_cell_measurement_temperature 296(2)
_cell_measurement_theta_max 26.05
_cell_measurement_theta_min 3.30
_cell_volume 1350.06(8)
_computing_molecular_graphics 'Olex2 (Dolomanov et al., 2009)'
_computing_publication_material 'Olex2 (Dolomanov et al., 2009)'
_computing_structure_refinement 'ShelXL (Sheldrick, 2015)'
_computing_structure_solution 'ShelXS (Sheldrick, 2008)'
_diffrn_ambient_temperature 296.15
_diffrn_measured_fraction_theta_full 0.997
_diffrn_measured_fraction_theta_max 0.987
_diffrn_measurement_device_type 'Bruker APEX-II CCD'
_diffrn_measurement_method '\f and \w scans'
_diffrn_radiation_type MoK\a
_diffrn_radiation_wavelength 0.71073
_diffrn_reflns_av_R_equivalents 0.0356
_diffrn_reflns_av_unetI/netI 0.0185
_diffrn_reflns_Laue_measured_fraction_full 0.997
_diffrn_reflns_Laue_measured_fraction_max 0.987
_diffrn_reflns_limit_h_max 21
_diffrn_reflns_limit_h_min -14
_diffrn_reflns_limit_k_max 11
_diffrn_reflns_limit_k_min -11
_diffrn_reflns_limit_l_max 10
_diffrn_reflns_limit_l_min -10
_diffrn_reflns_number 28661
_diffrn_reflns_point_group_measured_fraction_full 0.997
_diffrn_reflns_point_group_measured_fraction_max 0.987
_diffrn_reflns_theta_full 25.242
_diffrn_reflns_theta_max 26.620
_diffrn_reflns_theta_min 3.255
_diffrn_standards_number 0
_exptl_absorpt_coefficient_mu 10.821
_exptl_absorpt_correction_type multi-scan
_exptl_crystal_colour 'clear light orange'
_exptl_crystal_colour_lustre clear
_exptl_crystal_colour_modifier light
_exptl_crystal_colour_primary orange
_exptl_crystal_density_diffrn 2.330
_exptl_crystal_description plate
_exptl_crystal_F_000 856
_exptl_crystal_size_max 0.171
_exptl_crystal_size_mid 0.159
_exptl_crystal_size_min 0.037
_exptl_transmission_factor_max 0.7454
_exptl_transmission_factor_min 0.5062
_refine_diff_density_max 1.109
_refine_diff_density_min -0.459
_refine_diff_density_rms 0.127
_refine_ls_extinction_method none
_refine_ls_goodness_of_fit_ref 1.154
_refine_ls_hydrogen_treatment constr
_refine_ls_matrix_type full
_refine_ls_number_parameters 100
_refine_ls_number_reflns 2797
_refine_ls_number_restraints 0
_refine_ls_restrained_S_all 1.154
_refine_ls_R_factor_all 0.0283
_refine_ls_R_factor_gt 0.0226
_refine_ls_shift/su_max 0.002
_refine_ls_shift/su_mean 0.000
_refine_ls_structure_factor_coef Fsqd
_refine_ls_weighting_details 'w=1/[\s^2^(Fo^2^)+(0.0298P)^2^+1.4228P] where P=(Fo^2^+2Fc^2^)/3'
_refine_ls_weighting_scheme calc
_refine_ls_wR_factor_gt 0.0594
_refine_ls_wR_factor_ref 0.0621
_reflns_Friedel_coverage 0.000
_reflns_number_gt 2447
_reflns_number_total 2797
_reflns_threshold_expression 'I > 2\s(I)'
_cod_data_source_file c8sc03863e2.cif
_cod_data_source_block 1meha_08_p21c
_cod_database_code 1550209
_shelx_shelxl_version_number 2016/6
_shelx_space_group_comment
;
The symmetry employed for this shelxl refinement is uniquely defined
by the following loop, which should always be used as a source of
symmetry information in preference to the above space-group names.
They are only intended as comments.
;
_shelx_estimated_absorpt_t_max 0.690
_shelx_estimated_absorpt_t_min 0.259
_olex2_refinement_description
;
1. Fixed Uiso
 At 1.2 times of:
  All C(H) groups, All C(H,H) groups, All N(H,H,H) groups
 At 1.5 times of:
  All C(H,H,H) groups
2.a Ternary CH refined with riding coordinates:
 C2(H2)
2.b Secondary CH2 refined with riding coordinates:
 C3(H3a,H3b), C5(H5a,H5b), C6(H6a,H6b), C7(H7a,H7b)
2.c Idealised Me refined as rotating group:
 N1(H1a,H1b,H1c), C4(H4a,H4b,H4c), C8(H8a,H8b,H8c)
;
_olex2_submission_special_instructions 'No special instructions were received'

loop_
_space_group_symop_operation_xyz
'x, y, z'
'-x, y+1/2, -z+1/2'
'-x, -y, -z'
'x, -y-1/2, z-1/2'

loop_
_atom_site_label
_atom_site_type_symbol
_atom_site_fract_x
_atom_site_fract_y
_atom_site_fract_z
_atom_site_U_iso_or_equiv
_atom_site_adp_type
_atom_site_occupancy
_atom_site_site_symmetry_order
_atom_site_calc_flag
_atom_site_refinement_flags_posn
_atom_site_refinement_flags_adp
_atom_site_refinement_flags_occupancy
Pb1 Pb 1.500000 0.500000 0.500000 0.03586(9) Uani 1 2 d S T P
I2 I 1.50367(2) 0.19469(3) 0.31233(4) 0.04503(11) Uani 1 1 d . . .
I3 I 1.31294(2) 0.47268(4) 0.40471(5) 0.05166(11) Uani 1 1 d . . .
N1 N 1.3440(3) 0.0930(5) 0.5059(6) 0.0574(12) Uani 1 1 d . . .
H1A H 1.390048 0.061359 0.491660 0.069 Uiso 1 1 calc GR . .
H1B H 1.335513 0.057000 0.596588 0.069 Uiso 1 1 calc GR . .
H1C H 1.344698 0.189121 0.511107 0.069 Uiso 1 1 calc GR . .
C2 C 1.2815(3) 0.0466(7) 0.3725(7) 0.0567(14) Uani 1 1 d . . .
H2 H 1.287689 0.095824 0.275034 0.068 Uiso 1 1 calc R . .
C3 C 1.2021(4) 0.0929(8) 0.4095(9) 0.0756(19) Uani 1 1 d . . .
H3A H 1.191726 0.030542 0.493129 0.091 Uiso 1 1 calc R . .
H3B H 1.207710 0.190646 0.451470 0.091 Uiso 1 1 calc R . .
C4 C 1.2901(5) -0.1151(8) 0.3520(11) 0.094(3) Uani 1 1 d . . .
H4A H 1.343215 -0.136712 0.346719 0.141 Uiso 1 1 calc GR . .
H4B H 1.254725 -0.146052 0.255025 0.141 Uiso 1 1 calc GR . .
H4C H 1.277784 -0.164787 0.441372 0.141 Uiso 1 1 calc GR . .
C5 C 1.1349(5) 0.0887(12) 0.2765(13) 0.115(3) Uani 1 1 d . . .
H5A H 1.130078 -0.008693 0.233495 0.139 Uiso 1 1 calc R . .
H5B H 1.145157 0.152182 0.193720 0.139 Uiso 1 1 calc R . .
C6 C 1.0566(5) 0.1312(14) 0.3108(15) 0.143(4) Uani 1 1 d . . .
H6A H 1.050237 0.076784 0.403637 0.172 Uiso 1 1 calc R . .
H6B H 1.059777 0.232458 0.340879 0.172 Uiso 1 1 calc R . .
C7 C 0.9908(6) 0.113(2) 0.1956(19) 0.187(7) Uani 1 1 d . . .
H7A H 0.990464 0.014805 0.156841 0.224 Uiso 1 1 calc R . .
H7B H 0.994288 0.176508 0.107358 0.224 Uiso 1 1 calc R . .
C8 C 0.9164(7) 0.140(2) 0.235(2) 0.235(9) Uani 1 1 d . . .
H8A H 0.911550 0.078631 0.322905 0.352 Uiso 1 1 calc GR . .
H8B H 0.874585 0.118384 0.144016 0.352 Uiso 1 1 calc GR . .
H8C H 0.913300 0.239001 0.264846 0.352 Uiso 1 1 calc GR . .

loop_
_atom_site_aniso_label
_atom_site_aniso_U_11
_atom_site_aniso_U_22
_atom_site_aniso_U_33
_atom_site_aniso_U_23
_atom_site_aniso_U_13
_atom_site_aniso_U_12
Pb1 0.04212(15) 0.03154(14) 0.03425(15) 0.00007(10) 0.00938(11) -0.00164(10)
I2 0.0554(2) 0.0412(2) 0.03941(19) -0.01148(14) 0.01265(15) 0.00407(14)
I3 0.0456(2) 0.0496(2) 0.0603(2) 0.00134(16) 0.01304(17) 0.00443(14)
N1 0.056(3) 0.056(3) 0.062(3) 0.003(2) 0.019(2) 0.002(2)
C2 0.059(3) 0.051(3) 0.056(4) 0.005(3) 0.008(3) 0.001(3)
C3 0.058(4) 0.073(5) 0.095(5) -0.004(4) 0.018(4) -0.003(3)
C4 0.087(5) 0.056(4) 0.130(7) -0.019(4) 0.006(5) -0.003(4)
C5 0.071(5) 0.131(8) 0.133(8) 0.003(7) 0.001(5) 0.017(5)
C6 0.058(5) 0.172(11) 0.187(12) -0.017(9) 0.000(6) 0.013(6)
C7 0.082(8) 0.210(17) 0.256(19) -0.037(13) 0.012(9) -0.001(8)
C8 0.080(7) 0.37(3) 0.25(2) -0.033(19) 0.026(10) -0.004(12)

loop_
_atom_type_symbol
_atom_type_description
_atom_type_scat_dispersion_real
_atom_type_scat_dispersion_imag
_atom_type_scat_source
C C 0.0033 0.0016 'International Tables Vol C Tables 4.2.6.8 and 6.1.1.4'
H H 0.0000 0.0000 'International Tables Vol C Tables 4.2.6.8 and 6.1.1.4'
I I -0.4742 1.8119 'International Tables Vol C Tables 4.2.6.8 and 6.1.1.4'
N N 0.0061 0.0033 'International Tables Vol C Tables 4.2.6.8 and 6.1.1.4'
Pb Pb -3.3944 10.1111 'International Tables Vol C Tables 4.2.6.8 and 6.1.1.4'

loop_
_geom_angle_atom_site_label_1
_geom_angle_atom_site_label_2
_geom_angle_atom_site_label_3
_geom_angle
_geom_angle_site_symmetry_1
_geom_angle_site_symmetry_3
I2 Pb1 I2 180.0 4_566 2_855
I2 Pb1 I2 94.122(4) 2_855 .
I2 Pb1 I2 85.878(4) 4_566 .
I2 Pb1 I2 94.122(4) 4_566 3_866
I2 Pb1 I2 180.0 . 3_866
I2 Pb1 I2 85.878(4) 2_855 3_866
I3 Pb1 I2 90.373(9) . 2_855
I3 Pb1 I2 93.481(9) . 3_866
I3 Pb1 I2 86.519(9) . .
I3 Pb1 I2 89.627(9) 3_866 2_855
I3 Pb1 I2 93.481(9) 3_866 .
I3 Pb1 I2 90.373(9) 3_866 4_566
I3 Pb1 I2 86.519(9) 3_866 3_866
I3 Pb1 I2 89.627(9) . 4_566
I3 Pb1 I3 180.0 3_866 .
Pb1 I2 Pb1 153.867(12) 2_845 .
N1 C2 C3 107.6(5) . .
N1 C2 C4 107.8(5) . .
C4 C2 C3 114.4(6) . .
C5 C3 C2 115.8(7) . .
C3 C5 C6 116.6(9) . .
C7 C6 C5 118.9(11) . .
C6 C7 C8 118.2(14) . .

loop_
_geom_bond_atom_site_label_1
_geom_bond_atom_site_label_2
_geom_bond_distance
_geom_bond_site_symmetry_2
Pb1 I2 3.2597(3) 3_866
Pb1 I2 3.2190(3) 4_566
Pb1 I2 3.2597(3) .
Pb1 I2 3.2190(3) 2_855
Pb1 I3 3.1900(4) 3_866
Pb1 I3 3.1900(4) .
N1 C2 1.455(7) .
C2 C3 1.551(9) .
C2 C4 1.518(9) .
C3 C5 1.439(10) .
C5 C6 1.515(12) .
C6 C7 1.343(13) .
C7 C8 1.436(15) .
